data_7206349
loop_
_publ_author_name
'Rustagi, Vineeta'
'Aggarwal, Trapti'
'Verma, Akhilesh K.'

_publ_section_title
;
 Highly efficient Ag(i)-catalyzed regioselective tandem synthesis of
 diversely substituted quinoxalines and benzimidazoles in water
;
_journal_issue 7
_journal_name_full 'Green Chemistry'
_journal_page_first 1640
_journal_paper_doi 10.1039/c1gc15346c
_journal_volume 13
_journal_year 2011
_chemical_formula_moiety 'C25 H18 N2'
_chemical_formula_sum 'C25 H18 N2'
_chemical_formula_weight 346.41
_chemical_melting_point 453
_chemical_name_systematic
;
?
;
_space_group_IT_number 14
_symmetry_cell_setting monoclinic
_symmetry_space_group_name_Hall '-P 2ybc'
_symmetry_space_group_name_H-M 'P 1 21/c 1'
_atom_sites_solution_hydrogens geom
_atom_sites_solution_primary direct
_atom_sites_solution_secondary difmap
_audit_creation_method SHELXL-97
_cell_angle_alpha 90.000(5)
_cell_angle_beta 102.501(5)
_cell_angle_gamma 90.000(5)
_cell_formula_units_Z 4
_cell_length_a 9.309(5)
_cell_length_b 28.239(5)
_cell_length_c 7.304(5)
_cell_measurement_reflns_used 8588
_cell_measurement_temperature 296(2)
_cell_measurement_theta_max 72.8134
_cell_measurement_theta_min 3.1272
_cell_volume 1874.5(17)
_computing_structure_refinement 'SHELXL-97 (Sheldrick, 1997)'
_computing_structure_solution 'SHELXS-97 (Sheldrick, 1990)'
_diffrn_ambient_temperature 296(2)
_diffrn_detector_area_resol_mean 15.9853
_diffrn_measured_fraction_theta_full 0.994
_diffrn_measured_fraction_theta_max 0.994
_diffrn_measurement_device_type 'Xcalibur, Sapphire3'
_diffrn_measurement_method '\w scans'
_diffrn_radiation_monochromator graphite
_diffrn_radiation_source 'fine-focus sealed tube'
_diffrn_radiation_type MoK\a
_diffrn_radiation_wavelength 0.71073
_diffrn_reflns_av_R_equivalents 0.0236
_diffrn_reflns_av_sigmaI/netI 0.0184
_diffrn_reflns_limit_h_max 11
_diffrn_reflns_limit_h_min -11
_diffrn_reflns_limit_k_max 34
_diffrn_reflns_limit_k_min -34
_diffrn_reflns_limit_l_max 9
_diffrn_reflns_limit_l_min -7
_diffrn_reflns_number 16646
_diffrn_reflns_theta_full 26.15
_diffrn_reflns_theta_max 26.15
_diffrn_reflns_theta_min 1.44
_diffrn_standards_decay_% 0
_diffrn_standards_number 16855
_exptl_absorpt_coefficient_mu 0.072
_exptl_absorpt_correction_T_max 0.9871
_exptl_absorpt_correction_T_min 0.9759
_exptl_absorpt_correction_type multi-scan
_exptl_absorpt_process_details
;
CrysAlisPro, Oxford Diffraction Ltd.,
Version 1.171.34.40 (release 27-08-2010 CrysAlis171 .NET)
(compiled Aug 27 2010,11:50:40)
Empirical absorption correction using spherical harmonics,
implemented in SCALE3 ABSPACK scaling algorithm.
;
_exptl_crystal_colour brown
_exptl_crystal_density_diffrn 1.227
_exptl_crystal_density_method 'not measured'
_exptl_crystal_description block
_exptl_crystal_F_000 728
_exptl_crystal_size_max 0.34
_exptl_crystal_size_mid 0.24
_exptl_crystal_size_min 0.18
_refine_diff_density_max 0.172
_refine_diff_density_min -0.169
_refine_diff_density_rms 0.031
_refine_ls_extinction_method none
_refine_ls_goodness_of_fit_ref 1.034
_refine_ls_hydrogen_treatment mixed
_refine_ls_matrix_type full
_refine_ls_number_parameters 248
_refine_ls_number_reflns 3715
_refine_ls_number_restraints 0
_refine_ls_restrained_S_all 1.034
_refine_ls_R_factor_all 0.0460
_refine_ls_R_factor_gt 0.0395
_refine_ls_shift/su_max 0.004
_refine_ls_shift/su_mean 0.000
_refine_ls_structure_factor_coef Fsqd
_refine_ls_weighting_details 'calc w=1/[\s^2^(Fo^2^)+(0.0571P)^2^+0.2225P] where P=(Fo^2^+2Fc^2^)/3'
_refine_ls_weighting_scheme calc
_refine_ls_wR_factor_gt 0.1043
_refine_ls_wR_factor_ref 0.1090
_reflns_number_gt 3192
_reflns_number_total 3715
_reflns_threshold_expression >2sigma(I)
_cod_data_source_file c1gc15346c.txt
_cod_data_source_block R
_cod_original_sg_symbol_H-M 'P 21/c'
_cod_database_code 7206349

loop_
_symmetry_equiv_pos_as_xyz
'x, y, z'
'-x, y+1/2, -z+1/2'
'-x, -y, -z'
'x, -y-1/2, z-1/2'

loop_
_atom_site_label
_atom_site_type_symbol
_atom_site_fract_x
_atom_site_fract_y
_atom_site_fract_z
_atom_site_U_iso_or_equiv
_atom_site_adp_type
_atom_site_occupancy
_atom_site_symmetry_multiplicity
_atom_site_calc_flag
_atom_site_refinement_flags
_atom_site_disorder_assembly
_atom_site_disorder_group
C1 C 0.74161(16) 0.22821(5) 0.6592(2) 0.0537(3) Uani 1 1 d . . .
H1 H 0.7662 0.2520 0.7486 0.064 Uiso 1 1 calc R . .
C2 C 0.60642(16) 0.21968(5) 0.5531(2) 0.0585(4) Uani 1 1 d . . .
H2 H 0.5214 0.2366 0.5569 0.070 Uiso 1 1 calc R . .
C3 C 0.61599(15) 0.18054(5) 0.43504(18) 0.0519(3) Uani 1 1 d . . .
H3 H 0.5391 0.1671 0.3477 0.062 Uiso 1 1 calc R . .
C4 C 0.75916(14) 0.16626(4) 0.47363(16) 0.0424(3) Uani 1 1 d . . .
C5 C 0.99054(15) 0.19191(4) 0.67648(17) 0.0448(3) Uani 1 1 d . . .
C6 C 1.06514(17) 0.21383(5) 0.8385(2) 0.0607(4) Uani 1 1 d . . .
H6 H 1.0130 0.2301 0.9138 0.073 Uiso 1 1 calc R . .
C7 C 1.21648(18) 0.21168(6) 0.8890(2) 0.0695(4) Uani 1 1 d . . .
H7 H 1.2664 0.2266 0.9977 0.083 Uiso 1 1 calc R . .
C8 C 1.29353(17) 0.18737(6) 0.7783(2) 0.0657(4) Uani 1 1 d . . .
H8 H 1.3957 0.1863 0.8114 0.079 Uiso 1 1 calc R . .
C9 C 1.22003(16) 0.16464(5) 0.6184(2) 0.0575(3) Uani 1 1 d . . .
H9 H 1.2733 0.1480 0.5454 0.069 Uiso 1 1 calc R . .
C10 C 1.06739(14) 0.16615(4) 0.56454(18) 0.0457(3) Uani 1 1 d . . .
C11 C 0.84265(14) 0.12638(4) 0.40948(16) 0.0436(3) Uani 1 1 d . . .
H11 H 0.8560 0.1011 0.5034 0.052 Uiso 1 1 calc R . .
C12 C 0.76584(13) 0.10636(4) 0.22199(16) 0.0421(3) Uani 1 1 d . . .
C13 C 0.74121(16) 0.13472(5) 0.06289(18) 0.0533(3) Uani 1 1 d . . .
H13 H 0.7701 0.1663 0.0736 0.064 Uiso 1 1 calc R . .
C14 C 0.67482(17) 0.11698(5) -0.11060(18) 0.0581(4) Uani 1 1 d . . .
H14 H 0.6575 0.1367 -0.2151 0.070 Uiso 1 1 calc R . .
C15 C 0.63403(16) 0.06995(5) -0.12911(18) 0.0565(3) Uani 1 1 d . . .
H15 H 0.5910 0.0578 -0.2465 0.068 Uiso 1 1 calc R . .
C16 C 0.65700(14) 0.04107(5) 0.02600(18) 0.0500(3) Uani 1 1 d . . .
H16 H 0.6298 0.0094 0.0126 0.060 Uiso 1 1 calc R . .
C17 C 0.72068(13) 0.05880(4) 0.20324(16) 0.0403(3) Uani 1 1 d . . .
C18 C 0.73939(13) 0.02752(4) 0.36229(17) 0.0438(3) Uani 1 1 d . . .
C19 C 0.75143(14) 0.00013(4) 0.48967(18) 0.0465(3) Uani 1 1 d . . .
C20 C 0.77239(14) -0.03077(4) 0.64939(17) 0.0433(3) Uani 1 1 d . . .
C21 C 0.90826(14) -0.03219(5) 0.77329(19) 0.0502(3) Uani 1 1 d . . .
H21 H 0.9853 -0.0137 0.7504 0.060 Uiso 1 1 calc R . .
C22 C 0.93009(16) -0.06068(5) 0.9301(2) 0.0566(3) Uani 1 1 d . . .
H22 H 1.0216 -0.0614 1.0122 0.068 Uiso 1 1 calc R . .
C23 C 0.81667(17) -0.08806(5) 0.96554(19) 0.0578(4) Uani 1 1 d . . .
H23 H 0.8317 -0.1073 1.0712 0.069 Uiso 1 1 calc R . .
C24 C 0.68081(18) -0.08685(5) 0.8440(2) 0.0604(4) Uani 1 1 d . . .
H24 H 0.6041 -0.1051 0.8686 0.072 Uiso 1 1 calc R . .
C25 C 0.65802(15) -0.05862(5) 0.68577(19) 0.0527(3) Uani 1 1 d . . .
H25 H 0.5665 -0.0582 0.6036 0.063 Uiso 1 1 calc R . .
N1 N 0.83682(12) 0.19542(3) 0.61142(14) 0.0445(2) Uani 1 1 d . . .
N2 N 0.98773(13) 0.14557(4) 0.39946(15) 0.0509(3) Uani 1 1 d . . .
H26 H 1.0413(18) 0.1254(6) 0.349(2) 0.066(5) Uiso 1 1 d . . .

loop_
_atom_site_aniso_label
_atom_site_aniso_U_11
_atom_site_aniso_U_22
_atom_site_aniso_U_33
_atom_site_aniso_U_23
_atom_site_aniso_U_13
_atom_site_aniso_U_12
C1 0.0693(9) 0.0415(7) 0.0555(8) -0.0035(6) 0.0252(7) 0.0070(6)
C2 0.0624(9) 0.0560(8) 0.0627(9) 0.0090(6) 0.0261(7) 0.0157(6)
C3 0.0537(8) 0.0567(8) 0.0465(7) 0.0071(6) 0.0136(6) -0.0005(6)
C4 0.0539(7) 0.0385(6) 0.0369(6) 0.0018(5) 0.0143(5) -0.0031(5)
C5 0.0554(7) 0.0342(6) 0.0461(6) -0.0026(5) 0.0140(5) -0.0045(5)
C6 0.0702(9) 0.0522(8) 0.0602(9) -0.0173(6) 0.0152(7) -0.0078(7)
C7 0.0703(10) 0.0666(10) 0.0669(10) -0.0164(8) 0.0043(8) -0.0196(8)
C8 0.0532(8) 0.0668(9) 0.0743(10) 0.0007(8) 0.0075(7) -0.0125(7)
C9 0.0545(8) 0.0575(8) 0.0631(8) -0.0015(7) 0.0184(7) -0.0021(6)
C10 0.0540(7) 0.0382(6) 0.0466(7) -0.0006(5) 0.0149(5) -0.0038(5)
C11 0.0569(7) 0.0361(6) 0.0382(6) -0.0007(5) 0.0108(5) -0.0019(5)
C12 0.0512(7) 0.0380(6) 0.0377(6) -0.0007(5) 0.0112(5) 0.0015(5)
C13 0.0757(9) 0.0405(7) 0.0443(7) 0.0037(5) 0.0148(6) 0.0008(6)
C14 0.0732(9) 0.0621(9) 0.0389(7) 0.0090(6) 0.0120(6) 0.0090(7)
C15 0.0598(8) 0.0679(9) 0.0380(7) -0.0074(6) 0.0026(6) 0.0013(7)
C16 0.0486(7) 0.0487(7) 0.0511(7) -0.0072(6) 0.0074(6) -0.0066(5)
C17 0.0401(6) 0.0396(6) 0.0419(6) 0.0004(5) 0.0102(5) 0.0004(5)
C18 0.0450(6) 0.0390(6) 0.0482(7) -0.0011(5) 0.0119(5) -0.0029(5)
C19 0.0516(7) 0.0399(6) 0.0494(7) 0.0004(5) 0.0139(6) -0.0003(5)
C20 0.0509(7) 0.0355(6) 0.0455(6) -0.0001(5) 0.0147(5) 0.0025(5)
C21 0.0463(7) 0.0482(7) 0.0578(8) 0.0013(6) 0.0155(6) -0.0001(5)
C22 0.0545(8) 0.0580(8) 0.0547(8) 0.0026(6) 0.0061(6) 0.0091(6)
C23 0.0753(10) 0.0496(7) 0.0483(7) 0.0105(6) 0.0135(7) 0.0044(7)
C24 0.0696(9) 0.0534(8) 0.0605(8) 0.0066(7) 0.0192(7) -0.0145(7)
C25 0.0513(7) 0.0525(8) 0.0525(7) 0.0030(6) 0.0072(6) -0.0072(6)
N1 0.0552(6) 0.0367(5) 0.0442(5) -0.0041(4) 0.0168(5) 0.0007(4)
N2 0.0547(6) 0.0528(6) 0.0486(6) -0.0134(5) 0.0184(5) -0.0009(5)

loop_
_atom_type_symbol
_atom_type_description
_atom_type_scat_dispersion_real
_atom_type_scat_dispersion_imag
_atom_type_scat_source
C C 0.0033 0.0016 'International Tables Vol C Tables 4.2.6.8 and 6.1.1.4'
H H 0.0000 0.0000 'International Tables Vol C Tables 4.2.6.8 and 6.1.1.4'
N N 0.0061 0.0033 'International Tables Vol C Tables 4.2.6.8 and 6.1.1.4'

loop_
_geom_angle_atom_site_label_1
_geom_angle_atom_site_label_2
_geom_angle_atom_site_label_3
_geom_angle
_geom_angle_site_symmetry_1
_geom_angle_site_symmetry_3
_geom_angle_publ_flag
C2 C1 N1 107.81(12) . . ?
C2 C1 H1 126.1 . . ?
N1 C1 H1 126.1 . . ?
C1 C2 C3 108.37(12) . . ?
C1 C2 H2 125.8 . . ?
C3 C2 H2 125.8 . . ?
C4 C3 C2 107.01(12) . . ?
C4 C3 H3 126.5 . . ?
C2 C3 H3 126.5 . . ?
C3 C4 N1 108.03(11) . . ?
C3 C4 C11 135.03(12) . . ?
N1 C4 C11 116.84(11) . . ?
C6 C5 C10 120.46(13) . . ?
C6 C5 N1 122.83(12) . . ?
C10 C5 N1 116.67(11) . . ?
C7 C6 C5 120.29(14) . . ?
C7 C6 H6 119.9 . . ?
C5 C6 H6 119.9 . . ?
C8 C7 C6 119.84(14) . . ?
C8 C7 H7 120.1 . . ?
C6 C7 H7 120.1 . . ?
C7 C8 C9 120.30(15) . . ?
C7 C8 H8 119.8 . . ?
C9 C8 H8 119.8 . . ?
C8 C9 C10 121.02(14) . . ?
C8 C9 H9 119.5 . . ?
C10 C9 H9 119.5 . . ?
C9 C10 N2 123.38(12) . . ?
C9 C10 C5 118.06(12) . . ?
N2 C10 C5 118.47(12) . . ?
N2 C11 C4 106.40(10) . . ?
N2 C11 C12 110.62(10) . . ?
C4 C11 C12 112.87(11) . . ?
N2 C11 H11 109.0 . . ?
C4 C11 H11 109.0 . . ?
C12 C11 H11 109.0 . . ?
C13 C12 C17 118.54(11) . . ?
C13 C12 C11 120.18(11) . . ?
C17 C12 C11 121.26(10) . . ?
C14 C13 C12 121.32(13) . . ?
C14 C13 H13 119.3 . . ?
C12 C13 H13 119.3 . . ?
C13 C14 C15 119.93(13) . . ?
C13 C14 H14 120.0 . . ?
C15 C14 H14 120.0 . . ?
C16 C15 C14 119.99(12) . . ?
C16 C15 H15 120.0 . . ?
C14 C15 H15 120.0 . . ?
C15 C16 C17 120.73(13) . . ?
C15 C16 H16 119.6 . . ?
C17 C16 H16 119.6 . . ?
C16 C17 C12 119.44(11) . . ?
C16 C17 C18 118.79(11) . . ?
C12 C17 C18 121.76(11) . . ?
C19 C18 C17 177.23(13) . . ?
C18 C19 C20 176.45(14) . . ?
C21 C20 C25 119.03(12) . . ?
C21 C20 C19 119.46(12) . . ?
C25 C20 C19 121.49(12) . . ?
C22 C21 C20 120.56(13) . . ?
C22 C21 H21 119.7 . . ?
C20 C21 H21 119.7 . . ?
C21 C22 C23 120.18(13) . . ?
C21 C22 H22 119.9 . . ?
C23 C22 H22 119.9 . . ?
C22 C23 C24 119.88(13) . . ?
C22 C23 H23 120.1 . . ?
C24 C23 H23 120.1 . . ?
C23 C24 C25 120.39(13) . . ?
C23 C24 H24 119.8 . . ?
C25 C24 H24 119.8 . . ?
C24 C25 C20 119.95(13) . . ?
C24 C25 H25 120.0 . . ?
C20 C25 H25 120.0 . . ?
C4 N1 C1 108.77(12) . . ?
C4 N1 C5 122.54(10) . . ?
C1 N1 C5 128.56(11) . . ?
C10 N2 C11 115.55(10) . . ?
C10 N2 H26 112.6(10) . . ?
C11 N2 H26 112.8(10) . . ?

loop_
_geom_bond_atom_site_label_1
_geom_bond_atom_site_label_2
_geom_bond_distance
_geom_bond_site_symmetry_2
_geom_bond_publ_flag
C1 C2 1.349(2) . ?
C1 N1 1.3779(16) . ?
C1 H1 0.9300 . ?
C2 C3 1.416(2) . ?
C2 H2 0.9300 . ?
C3 C4 1.3623(19) . ?
C3 H3 0.9300 . ?
C4 N1 1.3778(16) . ?
C4 C11 1.4999(17) . ?
C5 C6 1.3824(19) . ?
C5 C10 1.4010(18) . ?
C5 N1 1.4103(18) . ?
C6 C7 1.378(2) . ?
C6 H6 0.9300 . ?
C7 C8 1.375(2) . ?
C7 H7 0.9300 . ?
C8 C9 1.377(2) . ?
C8 H8 0.9300 . ?
C9 C10 1.391(2) . ?
C9 H9 0.9300 . ?
C10 N2 1.3980(17) . ?
C11 N2 1.4716(18) . ?
C11 C12 1.5107(18) . ?
C11 H11 0.9800 . ?
C12 C13 1.3888(18) . ?
C12 C17 1.4053(16) . ?
C13 C14 1.378(2) . ?
C13 H13 0.9300 . ?
C14 C15 1.380(2) . ?
C14 H14 0.9300 . ?
C15 C16 1.375(2) . ?
C15 H15 0.9300 . ?
C16 C17 1.3949(18) . ?
C16 H16 0.9300 . ?
C17 C18 1.4396(17) . ?
C18 C19 1.1963(18) . ?
C19 C20 1.4360(18) . ?
C20 C21 1.3874(19) . ?
C20 C25 1.3947(18) . ?
C21 C22 1.378(2) . ?
C21 H21 0.9300 . ?
C22 C23 1.378(2) . ?
C22 H22 0.9300 . ?
C23 C24 1.379(2) . ?
C23 H23 0.9300 . ?
C24 C25 1.382(2) . ?
C24 H24 0.9300 . ?
C25 H25 0.9300 . ?
N2 H26 0.888(16) . ?

loop_
_geom_torsion_atom_site_label_1
_geom_torsion_atom_site_label_2
_geom_torsion_atom_site_label_3
_geom_torsion_atom_site_label_4
_geom_torsion
_geom_torsion_site_symmetry_1
_geom_torsion_site_symmetry_2
_geom_torsion_site_symmetry_3
_geom_torsion_site_symmetry_4
_geom_torsion_publ_flag
N1 C1 C2 C3 -0.03(15) . . . . ?
C1 C2 C3 C4 -0.02(15) . . . . ?
C2 C3 C4 N1 0.06(14) . . . . ?
C2 C3 C4 C11 176.08(13) . . . . ?
C10 C5 C6 C7 1.8(2) . . . . ?
N1 C5 C6 C7 -175.84(13) . . . . ?
C5 C6 C7 C8 -0.4(2) . . . . ?
C6 C7 C8 C9 -0.8(2) . . . . ?
C7 C8 C9 C10 0.7(2) . . . . ?
C8 C9 C10 N2 176.99(13) . . . . ?
C8 C9 C10 C5 0.7(2) . . . . ?
C6 C5 C10 C9 -1.94(19) . . . . ?
N1 C5 C10 C9 175.86(11) . . . . ?
C6 C5 C10 N2 -178.42(12) . . . . ?
N1 C5 C10 N2 -0.63(17) . . . . ?
C3 C4 C11 N2 143.98(14) . . . . ?
N1 C4 C11 N2 -40.26(14) . . . . ?
C3 C4 C11 C12 22.48(19) . . . . ?
N1 C4 C11 C12 -161.76(10) . . . . ?
N2 C11 C12 C13 -56.73(16) . . . . ?
C4 C11 C12 C13 62.35(15) . . . . ?
N2 C11 C12 C17 121.90(12) . . . . ?
C4 C11 C12 C17 -119.03(12) . . . . ?
C17 C12 C13 C14 -0.4(2) . . . . ?
C11 C12 C13 C14 178.30(13) . . . . ?
C12 C13 C14 C15 -1.3(2) . . . . ?
C13 C14 C15 C16 1.3(2) . . . . ?
C14 C15 C16 C17 0.4(2) . . . . ?
C15 C16 C17 C12 -1.98(19) . . . . ?
C15 C16 C17 C18 178.53(12) . . . . ?
C13 C12 C17 C16 1.96(18) . . . . ?
C11 C12 C17 C16 -176.69(11) . . . . ?
C13 C12 C17 C18 -178.56(12) . . . . ?
C11 C12 C17 C18 2.79(18) . . . . ?
C25 C20 C21 C22 0.01(19) . . . . ?
C19 C20 C21 C22 178.40(12) . . . . ?
C20 C21 C22 C23 -0.1(2) . . . . ?
C21 C22 C23 C24 -0.2(2) . . . . ?
C22 C23 C24 C25 0.5(2) . . . . ?
C23 C24 C25 C20 -0.6(2) . . . . ?
C21 C20 C25 C24 0.4(2) . . . . ?
C19 C20 C25 C24 -177.98(12) . . . . ?
C3 C4 N1 C1 -0.09(14) . . . . ?
C11 C4 N1 C1 -176.93(10) . . . . ?
C3 C4 N1 C5 -176.31(11) . . . . ?
C11 C4 N1 C5 6.85(16) . . . . ?
C2 C1 N1 C4 0.07(14) . . . . ?
C2 C1 N1 C5 176.00(12) . . . . ?
C6 C5 N1 C4 -166.37(12) . . . . ?
C10 C5 N1 C4 15.90(17) . . . . ?
C6 C5 N1 C1 18.2(2) . . . . ?
C10 C5 N1 C1 -159.52(12) . . . . ?
C9 C10 N2 C11 146.73(13) . . . . ?
C5 C10 N2 C11 -36.98(16) . . . . ?
C4 C11 N2 C10 55.57(14) . . . . ?
C12 C11 N2 C10 178.49(10) . . . . ?
